data_4343106
loop_
_publ_author_name
'Shavaleev, Nail M.'
'Xie, Guohua'
'Varghese, Shinto'
'Cordes, David B.'
'Slawin, Alexandra M. Z.'
'Momblona, Cristina'
'Ort\'i, Enrique'
'Bolink, Henk J.'
'Samuel, Ifor D. W.'
'Zysman-Colman, Eli'

_publ_section_title
;
 Green Phosphorescence and Electroluminescence of Sulfur
 Pentafluoride-Functionalized Cationic Iridium(III) Complexes.
;
_journal_issue 12
_journal_name_full 'Inorganic chemistry'
_journal_page_first 5907
_journal_page_last 5914
_journal_paper_doi 10.1021/acs.inorgchem.5b00717
_journal_volume 54
_journal_year 2015
_chemical_formula_moiety 'C40 H38 F10 Ir N4 S2, F6 P'
_chemical_formula_sum 'C40 H38 F16 Ir N4 P S2'
_chemical_formula_weight 1166.06
_space_group_crystal_system monoclinic
_space_group_IT_number 14
_space_group_name_Hall '-P 2ybc'
_space_group_name_H-M_alt 'P 1 21/c 1'
_symmetry_space_group_name_Hall '-P 2ybc'
_symmetry_space_group_name_H-M 'P 1 21/c 1'
_atom_sites_solution_hydrogens geom
_atom_sites_solution_primary direct
_atom_sites_solution_secondary difmap
_cell_angle_alpha 90.0000
_cell_angle_beta 113.289(2)
_cell_angle_gamma 90.0000
_cell_formula_units_Z 4
_cell_length_a 12.3161(13)
_cell_length_b 27.969(3)
_cell_length_c 14.5941(17)
_cell_measurement_reflns_used 14999
_cell_measurement_temperature 173
_cell_measurement_theta_max 25.40
_cell_measurement_theta_min 1.50
_cell_volume 4617.6(9)
_computing_cell_refinement 'CrystalClear-SM Expert 2.1 b32'
_computing_data_collection 'CrystalClear-SM Expert 2.1 b32 (Rigaku, 2014)'
_computing_data_reduction 'CrystalClear-SM Expert 2.1 b32'
_computing_molecular_graphics 'CrystalStructure 4.1'
_computing_publication_material 'CrystalStructure 4.1 (Rigaku, 2014)'
_computing_structure_refinement 'SHELXL2013 (Sheldrick, 2008)'
_computing_structure_solution 'DIRDIF99-PATTY (Gould, et al., 1999)'
_diffrn_ambient_temperature 173
_diffrn_detector_area_resol_mean 11.628
_diffrn_measured_fraction_theta_full 0.999
_diffrn_measured_fraction_theta_max 0.997
_diffrn_measurement_device_type 'Rigaku XtaLAB P200'
_diffrn_measurement_method \w
_diffrn_radiation_type 'Mo K\a'
_diffrn_radiation_wavelength 0.71075
_diffrn_reflns_av_R_equivalents 0.0674
_diffrn_reflns_laue_measured_fraction_full 0.999
_diffrn_reflns_laue_measured_fraction_max 0.997
_diffrn_reflns_limit_h_max 14
_diffrn_reflns_limit_h_min -14
_diffrn_reflns_limit_k_max 33
_diffrn_reflns_limit_k_min -33
_diffrn_reflns_limit_l_max 17
_diffrn_reflns_limit_l_min -17
_diffrn_reflns_number 55150
_diffrn_reflns_point_group_measured_fraction_full 0.999
_diffrn_reflns_point_group_measured_fraction_max 0.997
_diffrn_reflns_theta_full 25.242
_diffrn_reflns_theta_max 25.400
_diffrn_reflns_theta_min 1.456
_diffrn_standards_number 0
_exptl_absorpt_coefficient_mu 3.123
_exptl_absorpt_correction_T_max 0.829
_exptl_absorpt_correction_T_min 0.570
_exptl_absorpt_correction_type multi-scan
_exptl_absorpt_process_details 'REQAB (Rigaku, 1998)'
_exptl_crystal_colour yellow
_exptl_crystal_density_diffrn 1.677
_exptl_crystal_density_method 'not measured'
_exptl_crystal_description prism
_exptl_crystal_F_000 2296.00
_exptl_crystal_size_max 0.270
_exptl_crystal_size_mid 0.190
_exptl_crystal_size_min 0.060
_refine_diff_density_max 2.55
_refine_diff_density_min -1.36
_refine_ls_extinction_method none
_refine_ls_goodness_of_fit_ref 1.050
_refine_ls_hydrogen_treatment constr
_refine_ls_number_parameters 583
_refine_ls_number_reflns 8457
_refine_ls_number_restraints 0
_refine_ls_R_factor_all 0.0420
_refine_ls_R_factor_gt 0.0366
_refine_ls_shift/su_max 0.001
_refine_ls_structure_factor_coef Fsqd
_refine_ls_weighting_details 'w = 1/[\s^2^(Fo^2^)+(0.0800P)^2^+0.0000P] where P=(Fo^2^+2Fc^2^)/3'
_refine_ls_weighting_scheme calc
_refine_ls_wR_factor_gt 0.1155
_refine_ls_wR_factor_ref 0.1172
_reflns_number_gt 7065
_reflns_number_total 8457
_reflns_threshold_expression F^2^>2.0\s(F^2^)
_cod_data_source_file ic5b00717_si_002.cif
_cod_data_source_block 1
_cod_depositor_comments 'Adding full bibliography for 4343106--4343108.cif.'
_cod_database_code 4343106

loop_
_symmetry_equiv_pos_site_id
_space_group_symop_operation_xyz
1 +X,+Y,+Z
2 -X,1/2+Y,1/2-Z
3 -X,-Y,-Z
4 +X,1/2-Y,1/2+Z

loop_
_atom_site_label
_atom_site_type_symbol
_atom_site_fract_x
_atom_site_fract_y
_atom_site_fract_z
_atom_site_U_iso_or_equiv
_atom_site_adp_type
_atom_site_occupancy
_atom_site_site_symmetry_multiplicity
_atom_site_calc_flag
_atom_site_refinement_flags
Ir1 Ir 0.18063(2) 0.15539(2) 0.37699(2) 0.03152(9) Uani 1 4 d .
S1 S -0.17454(14) 0.16584(7) 0.55156(12) 0.0615(4) Uani 1 4 d .
S2 S 0.56713(15) 0.25269(6) 0.69738(12) 0.0619(4) Uani 1 4 d .
P41 P 0.16212(14) 0.03168(6) 0.82357(10) 0.0461(3) Uani 1 4 d .
F1 F -0.2195(3) 0.12908(18) 0.4612(3) 0.0813(12) Uani 1 4 d .
F2 F -0.0798(3) 0.12817(17) 0.6156(3) 0.0815(13) Uani 1 4 d .
F3 F -0.2775(4) 0.20070(19) 0.4905(3) 0.0894(14) Uani 1 4 d .
F4 F -0.1374(4) 0.2002(2) 0.6456(3) 0.0915(14) Uani 1 4 d .
F5 F -0.2648(4) 0.1409(2) 0.5906(3) 0.0924(14) Uani 1 4 d .
F6 F 0.4593(4) 0.28903(13) 0.6581(3) 0.0755(11) Uani 1 4 d .
F7 F 0.5854(4) 0.25944(15) 0.5975(3) 0.0803(11) Uani 1 4 d .
F8 F 0.6813(3) 0.22069(16) 0.7399(4) 0.0959(15) Uani 1 4 d .
F9 F 0.5542(4) 0.25043(16) 0.8008(3) 0.0885(13) Uani 1 4 d .
F10 F 0.6506(4) 0.29775(16) 0.7403(3) 0.0939(14) Uani 1 4 d .
F41 F 0.0774(4) 0.06688(13) 0.7416(3) 0.0784(12) Uani 1 4 d .
F42 F 0.1635(3) -0.00423(12) 0.7380(2) 0.0607(9) Uani 1 4 d .
F43 F 0.2742(4) 0.05888(15) 0.8211(3) 0.0709(10) Uani 1 4 d .
F44 F 0.2488(4) -0.00247(14) 0.9074(2) 0.0670(10) Uani 1 4 d .
F45 F 0.1600(3) 0.06722(14) 0.9098(3) 0.0658(10) Uani 1 4 d .
F46 F 0.0519(3) 0.00351(14) 0.8267(3) 0.0682(10) Uani 1 4 d .
N1 N 0.1875(4) 0.22455(15) 0.3321(3) 0.0376(9) Uani 1 4 d .
N2 N 0.1730(3) 0.08946(15) 0.4357(3) 0.0346(9) Uani 1 4 d .
N3 N 0.0596(4) 0.13763(16) 0.2298(3) 0.0340(9) Uani 1 4 d .
N4 N 0.2907(3) 0.12733(14) 0.3095(3) 0.0324(9) Uani 1 4 d .
C1 C 0.1345(5) 0.2580(2) 0.3672(4) 0.0454(13) Uani 1 4 d .
C2 C 0.1382(6) 0.3056(2) 0.3443(5) 0.0621(16) Uani 1 4 d .
C3 C 0.1903(6) 0.3196(2) 0.2804(6) 0.0701(19) Uani 1 4 d .
C4 C 0.2396(6) 0.2855(2) 0.2420(5) 0.0628(17) Uani 1 4 d .
C5 C 0.2378(5) 0.2385(2) 0.2696(4) 0.0489(13) Uani 1 4 d .
C6 C 0.0684(5) 0.2373(2) 0.4246(4) 0.0457(13) Uani 1 4 d .
C7 C 0.0703(4) 0.18696(18) 0.4308(3) 0.0357(11) Uani 1 4 d .
C8 C -0.0022(5) 0.1657(2) 0.4727(4) 0.0401(12) Uani 1 4 d .
C9 C -0.0724(5) 0.1941(2) 0.5064(4) 0.0478(14) Uani 1 4 d .
C10 C -0.0684(6) 0.2437(3) 0.5050(5) 0.0648(18) Uani 1 4 d .
C11 C 0.0039(6) 0.2652(2) 0.4643(5) 0.0622(17) Uani 1 4 d .
C12 C 0.2479(4) 0.08294(18) 0.5341(3) 0.0363(11) Uani 1 4 d .
C13 C 0.2471(5) 0.0399(2) 0.5821(4) 0.0464(13) Uani 1 4 d .
C14 C 0.1734(5) 0.0031(2) 0.5312(4) 0.0516(14) Uani 1 4 d .
C15 C 0.1002(5) 0.0099(2) 0.4319(4) 0.0475(13) Uani 1 4 d .
C16 C 0.1015(5) 0.05295(19) 0.3873(4) 0.0409(12) Uani 1 4 d .
C17 C 0.3263(4) 0.12382(18) 0.5780(4) 0.0384(11) Uani 1 4 d .
C18 C 0.3085(4) 0.16378(18) 0.5145(4) 0.0346(11) Uani 1 4 d .
C19 C 0.3836(4) 0.20322(19) 0.5525(4) 0.0387(11) Uani 1 4 d .
C20 C 0.4710(5) 0.2016(2) 0.6485(4) 0.0448(13) Uani 1 4 d .
C21 C 0.4872(6) 0.1628(2) 0.7103(5) 0.0560(16) Uani 1 4 d .
C22 C 0.4122(5) 0.1235(2) 0.6735(4) 0.0499(14) Uani 1 4 d .
C23 C 0.1061(4) 0.11680(17) 0.1691(3) 0.0330(10) Uani 1 4 d .
C24 C 0.0340(4) 0.10123(18) 0.0738(3) 0.0356(11) Uani 1 4 d .
C25 C -0.0892(4) 0.10616(18) 0.0377(3) 0.0358(11) Uani 1 4 d .
C26 C -0.1340(5) 0.1281(2) 0.1006(4) 0.0410(12) Uani 1 4 d .
C27 C -0.0585(5) 0.1436(2) 0.1948(4) 0.0408(12) Uani 1 4 d .
C28 C 0.2372(4) 0.11183(17) 0.2126(3) 0.0339(10) Uani 1 4 d .
C29 C 0.3036(4) 0.09477(17) 0.1615(4) 0.0367(11) Uani 1 4 d .
C30 C 0.4256(4) 0.09337(18) 0.2059(4) 0.0378(11) Uani 1 4 d .
C31 C 0.4788(5) 0.1093(2) 0.3040(4) 0.0441(13) Uani 1 4 d .
C32 C 0.4088(5) 0.1254(2) 0.3527(4) 0.0421(12) Uani 1 4 d .
C33 C -0.1677(4) 0.08845(19) -0.0673(3) 0.0404(12) Uani 1 4 d .
C34 C -0.2980(5) 0.0934(2) -0.0855(4) 0.0540(15) Uani 1 4 d .
C35 C -0.1416(6) 0.1189(2) -0.1447(4) 0.0602(17) Uani 1 4 d .
C36 C -0.1402(5) 0.0355(2) -0.0775(4) 0.0447(12) Uani 1 4 d .
C37 C 0.4986(5) 0.0742(2) 0.1492(4) 0.0450(13) Uani 1 4 d .
C38 C 0.4627(5) 0.0997(3) 0.0487(4) 0.0575(16) Uani 1 4 d .
C39 C 0.4729(6) 0.0207(2) 0.1315(5) 0.0592(16) Uani 1 4 d .
C40 C 0.6308(5) 0.0810(2) 0.2089(5) 0.0557(16) Uani 1 4 d .
H2 H 0.10467 0.32893 0.37264 0.0746 Uiso 1 4 calc R
H3 H 0.1919 0.35237 0.26361 0.0842 Uiso 1 4 calc R
H4 H 0.27456 0.29402 0.19683 0.0754 Uiso 1 4 calc R
H5 H 0.27349 0.215 0.24346 0.0587 Uiso 1 4 calc R
H8 H -0.0038 0.13193 0.47822 0.0481 Uiso 1 4 calc R
H10 H -0.11393 0.26235 0.53113 0.0778 Uiso 1 4 calc R
H11 H 0.00936 0.29909 0.46349 0.0746 Uiso 1 4 calc R
H13 H 0.29771 0.0359 0.65041 0.0557 Uiso 1 4 calc R
H14 H 0.17296 -0.02634 0.56355 0.0620 Uiso 1 4 calc R
H15 H 0.04946 -0.015 0.3949 0.0570 Uiso 1 4 calc R
H16 H 0.04972 0.05728 0.31948 0.0491 Uiso 1 4 calc R
H19 H 0.3748 0.23095 0.51254 0.0464 Uiso 1 4 calc R
H21 H 0.54721 0.16268 0.77586 0.0672 Uiso 1 4 calc R
H22 H 0.42066 0.09633 0.71483 0.0598 Uiso 1 4 calc R
H24 H 0.06872 0.08709 0.03264 0.0427 Uiso 1 4 calc R
H26 H -0.21691 0.13249 0.07907 0.0492 Uiso 1 4 calc R
H27 H -0.09137 0.15893 0.23603 0.0490 Uiso 1 4 calc R
H29 H 0.26434 0.08388 0.09475 0.0441 Uiso 1 4 calc R
H31 H 0.56244 0.10913 0.33763 0.0530 Uiso 1 4 calc R
H32 H 0.44679 0.13548 0.42011 0.0505 Uiso 1 4 calc R
H34A H -0.31713 0.12722 -0.08267 0.0648 Uiso 1 4 calc R
H34B H -0.31376 0.07564 -0.03416 0.0648 Uiso 1 4 calc R
H34C H -0.34693 0.08045 -0.15143 0.0648 Uiso 1 4 calc R
H35A H -0.15613 0.15268 -0.13583 0.0722 Uiso 1 4 calc R
H35B H -0.19333 0.10868 -0.21215 0.0722 Uiso 1 4 calc R
H35C H -0.05887 0.11458 -0.13513 0.0722 Uiso 1 4 calc R
H36A H -0.19781 0.02281 -0.14051 0.0536 Uiso 1 4 calc R
H36B H -0.14468 0.01729 -0.0217 0.0536 Uiso 1 4 calc R
H36C H -0.06045 0.03271 -0.0766 0.0536 Uiso 1 4 calc R
H38A H 0.5142 0.0893 0.01571 0.0690 Uiso 1 4 calc R
H38B H 0.47038 0.13436 0.05952 0.0690 Uiso 1 4 calc R
H38C H 0.38043 0.09187 0.00642 0.0690 Uiso 1 4 calc R
H39A H 0.52686 0.00658 0.10446 0.0711 Uiso 1 4 calc R
H39B H 0.39109 0.0161 0.08397 0.0711 Uiso 1 4 calc R
H39C H 0.48432 0.00508 0.1948 0.0711 Uiso 1 4 calc R
H40A H 0.64698 0.11478 0.22719 0.0669 Uiso 1 4 calc R
H40B H 0.67411 0.07123 0.16831 0.0669 Uiso 1 4 calc R
H40C H 0.65616 0.06148 0.26948 0.0669 Uiso 1 4 calc R

loop_
_atom_site_aniso_label
_atom_site_aniso_U_11
_atom_site_aniso_U_22
_atom_site_aniso_U_33
_atom_site_aniso_U_12
_atom_site_aniso_U_13
_atom_site_aniso_U_23
Ir1 0.03483(13) 0.03940(14) 0.02158(12) 0.00356(7) 0.01249(9) -0.00035(7)
S1 0.0501(9) 0.1010(13) 0.0424(8) 0.0193(8) 0.0279(7) 0.0189(8)
S2 0.0572(9) 0.0551(9) 0.0565(9) -0.0046(7) 0.0045(8) -0.0145(7)
P41 0.0569(9) 0.0534(9) 0.0295(7) 0.0055(7) 0.0188(6) -0.0014(6)
F1 0.064(2) 0.127(4) 0.062(2) -0.018(2) 0.034(2) -0.005(2)
F2 0.063(2) 0.121(4) 0.070(2) 0.028(2) 0.036(2) 0.048(2)
F3 0.060(2) 0.143(4) 0.078(3) 0.045(2) 0.040(2) 0.047(3)
F4 0.096(3) 0.147(4) 0.050(2) 0.020(3) 0.049(2) -0.001(2)
F5 0.070(3) 0.148(4) 0.082(3) 0.021(3) 0.053(2) 0.035(3)
F6 0.080(3) 0.049(2) 0.082(3) 0.0020(18) 0.015(2) -0.0166(19)
F7 0.078(3) 0.083(3) 0.081(3) -0.028(2) 0.032(2) -0.013(2)
F8 0.050(2) 0.079(3) 0.118(4) 0.001(2) -0.009(2) -0.016(3)
F9 0.117(4) 0.082(3) 0.046(2) -0.021(3) 0.011(2) -0.025(2)
F10 0.090(3) 0.071(3) 0.088(3) -0.025(2) 0.000(3) -0.020(2)
F41 0.095(3) 0.061(2) 0.052(2) 0.013(2) 0.000(2) 0.0011(17)
F42 0.083(2) 0.067(2) 0.0356(17) 0.0129(19) 0.0275(17) -0.0015(15)
F43 0.077(2) 0.091(3) 0.048(2) -0.019(2) 0.0294(19) -0.0082(19)
F44 0.084(3) 0.088(3) 0.0316(16) 0.025(2) 0.0248(18) 0.0079(17)
F45 0.067(2) 0.081(3) 0.049(2) 0.0022(19) 0.0221(18) -0.0231(18)
F46 0.071(2) 0.086(3) 0.057(2) -0.012(2) 0.0356(19) -0.0167(19)
N1 0.041(2) 0.043(2) 0.032(2) 0.0028(19) 0.0164(19) 0.0034(18)
N2 0.037(2) 0.045(2) 0.0261(19) 0.0056(18) 0.0162(17) 0.0019(17)
N3 0.037(2) 0.043(2) 0.0233(19) -0.0007(19) 0.0136(17) 0.0011(17)
N4 0.032(2) 0.043(2) 0.0230(18) 0.0029(17) 0.0122(16) -0.0025(16)
C1 0.053(3) 0.040(3) 0.043(3) 0.008(3) 0.019(3) 0.003(2)
C2 0.076(4) 0.048(4) 0.071(4) 0.011(3) 0.038(4) 0.007(3)
C3 0.082(5) 0.044(4) 0.095(5) -0.001(3) 0.046(4) 0.014(3)
C4 0.073(4) 0.055(4) 0.076(4) 0.003(3) 0.046(4) 0.019(3)
C5 0.053(3) 0.052(3) 0.047(3) -0.001(3) 0.026(3) 0.003(3)
C6 0.051(3) 0.051(3) 0.041(3) 0.012(3) 0.024(3) 0.001(2)
C7 0.036(3) 0.050(3) 0.024(2) 0.011(2) 0.014(2) 0.000(2)
C8 0.040(3) 0.056(3) 0.025(2) 0.007(2) 0.013(2) 0.003(2)
C9 0.048(3) 0.068(4) 0.031(3) 0.015(3) 0.019(2) 0.010(3)
C10 0.075(4) 0.077(5) 0.055(4) 0.031(4) 0.039(4) 0.007(3)
C11 0.078(4) 0.054(4) 0.063(4) 0.017(3) 0.037(4) 0.003(3)
C12 0.042(3) 0.045(3) 0.023(2) 0.007(2) 0.014(2) -0.001(2)
C13 0.059(3) 0.050(3) 0.029(3) 0.003(3) 0.017(2) 0.004(2)
C14 0.069(4) 0.047(3) 0.040(3) -0.002(3) 0.023(3) 0.006(2)
C15 0.056(3) 0.050(3) 0.035(3) -0.012(3) 0.016(3) -0.006(2)
C16 0.046(3) 0.045(3) 0.031(3) -0.003(2) 0.015(2) -0.004(2)
C17 0.042(3) 0.044(3) 0.030(2) 0.007(2) 0.016(2) -0.003(2)
C18 0.035(3) 0.044(3) 0.027(2) 0.007(2) 0.015(2) -0.001(2)
C19 0.039(3) 0.044(3) 0.031(2) 0.004(2) 0.013(2) -0.004(2)
C20 0.045(3) 0.044(3) 0.040(3) 0.003(2) 0.011(2) -0.013(2)
C21 0.058(4) 0.056(4) 0.036(3) 0.006(3) -0.001(3) -0.003(3)
C22 0.055(3) 0.051(3) 0.032(3) 0.008(3) 0.006(3) 0.003(2)
C23 0.035(2) 0.040(3) 0.026(2) 0.003(2) 0.014(2) 0.0032(19)
C24 0.037(3) 0.044(3) 0.025(2) 0.004(2) 0.012(2) 0.003(2)
C25 0.039(3) 0.041(3) 0.025(2) -0.001(2) 0.011(2) 0.006(2)
C26 0.035(3) 0.056(3) 0.031(3) 0.004(2) 0.012(2) 0.006(2)
C27 0.037(3) 0.056(3) 0.031(3) 0.007(2) 0.015(2) 0.002(2)
C28 0.038(3) 0.038(3) 0.026(2) 0.000(2) 0.014(2) -0.000(2)
C29 0.043(3) 0.044(3) 0.028(2) 0.000(2) 0.019(2) -0.003(2)
C30 0.040(3) 0.045(3) 0.032(2) -0.001(2) 0.019(2) -0.003(2)
C31 0.035(3) 0.062(4) 0.036(3) 0.004(2) 0.015(2) -0.007(2)
C32 0.039(3) 0.058(3) 0.029(2) 0.002(2) 0.013(2) -0.007(2)
C33 0.042(3) 0.050(3) 0.024(2) -0.003(2) 0.007(2) 0.004(2)
C34 0.044(3) 0.060(4) 0.042(3) 0.005(3) -0.001(2) -0.005(3)
C35 0.074(4) 0.065(4) 0.025(3) -0.018(3) 0.003(3) 0.010(3)
C36 0.044(3) 0.059(3) 0.030(3) -0.002(3) 0.013(2) -0.001(2)
C37 0.038(3) 0.057(3) 0.045(3) -0.000(2) 0.022(2) -0.011(3)
C38 0.055(4) 0.085(5) 0.045(3) -0.003(3) 0.033(3) -0.010(3)
C39 0.054(4) 0.064(4) 0.067(4) -0.007(3) 0.032(3) -0.026(3)
C40 0.043(3) 0.070(4) 0.064(4) -0.003(3) 0.031(3) -0.019(3)

loop_
_atom_type_symbol
_atom_type_description
_atom_type_scat_dispersion_real
_atom_type_scat_dispersion_imag
_atom_type_scat_source
C C 0.0033 0.0016
;
International Tables for Crystallography
(Vol. C, Tables 4.2.6.8 and 6.1.1.4)
;
H H 0.0000 0.0000
;
International Tables for Crystallography
(Vol. C, Table 6.1.1.4)
;
F F 0.0171 0.0103
;
International Tables for Crystallography
(Vol. C, Tables 4.2.6.8 and 6.1.1.4)
;
Ir Ir -1.4442 7.9887
;
International Tables for Crystallography
(Vol. C, Tables 4.2.6.8 and 6.1.1.4)
;
N N 0.0061 0.0033
;
International Tables for Crystallography
(Vol. C, Tables 4.2.6.8 and 6.1.1.4)
;
P P 0.1023 0.0942
;
International Tables for Crystallography
(Vol. C, Tables 4.2.6.8 and 6.1.1.4)
;
S S 0.1246 0.1234
;
International Tables for Crystallography
(Vol. C, Tables 4.2.6.8 and 6.1.1.4)
;

loop_
_geom_angle_atom_site_label_1
_geom_angle_atom_site_label_2
_geom_angle_atom_site_label_3
_geom_angle
_geom_angle_publ_flag
N1 Ir1 N2 173.76(18) yes
N1 Ir1 N3 89.91(16) yes
N1 Ir1 N4 94.93(18) yes
N1 Ir1 C7 80.3(2) yes
N1 Ir1 C18 95.37(18) yes
N2 Ir1 N3 94.70(16) yes
N2 Ir1 N4 90.25(17) yes
N2 Ir1 C7 94.7(2) yes
N2 Ir1 C18 80.54(18) yes
N3 Ir1 N4 76.47(16) yes
N3 Ir1 C7 100.57(17) yes
N3 Ir1 C18 171.6(2) yes
N4 Ir1 C7 174.46(17) yes
N4 Ir1 C18 96.58(19) yes
C7 Ir1 C18 86.7(2) yes
F1 S1 F2 89.6(2) yes
F1 S1 F3 89.6(2) yes
F1 S1 F4 174.8(3) yes
F1 S1 F5 87.2(3) yes
F1 S1 C9 92.6(3) yes
F2 S1 F3 174.6(3) yes
F2 S1 F4 90.0(2) yes
F2 S1 F5 87.3(3) yes
F2 S1 C9 92.9(3) yes
F3 S1 F4 90.4(3) yes
F3 S1 F5 87.3(3) yes
F3 S1 C9 92.5(3) yes
F4 S1 F5 87.7(3) yes
F4 S1 C9 92.6(3) yes
F5 S1 C9 179.7(2) yes
F6 S2 F7 89.7(2) yes
F6 S2 F8 174.9(2) yes
F6 S2 F9 89.1(3) yes
F6 S2 F10 87.3(2) yes
F6 S2 C20 92.3(2) yes
F7 S2 F8 90.1(3) yes
F7 S2 F9 174.9(3) yes
F7 S2 F10 87.9(3) yes
F7 S2 C20 92.3(3) yes
F8 S2 F9 90.7(3) yes
F8 S2 F10 87.6(2) yes
F8 S2 C20 92.8(2) yes
F9 S2 F10 87.1(3) yes
F9 S2 C20 92.7(3) yes
F10 S2 C20 179.6(3) yes
F41 P41 F42 90.5(2) yes
F41 P41 F43 90.2(2) yes
F41 P41 F44 178.5(2) yes
F41 P41 F45 89.8(2) yes
F41 P41 F46 90.8(2) yes
F42 P41 F43 90.3(2) yes
F42 P41 F44 90.7(2) yes
F42 P41 F45 179.3(2) yes
F42 P41 F46 89.1(2) yes
F43 P41 F44 88.9(2) yes
F43 P41 F45 90.3(2) yes
F43 P41 F46 178.8(2) yes
F44 P41 F45 89.0(2) yes
F44 P41 F46 90.1(2) yes
F45 P41 F46 90.3(2) yes
Ir1 N1 C1 116.3(4) yes
Ir1 N1 C5 125.2(4) yes
C1 N1 C5 118.5(5) yes
Ir1 N2 C12 115.6(3) yes
Ir1 N2 C16 126.1(3) yes
C12 N2 C16 118.3(4) yes
Ir1 N3 C23 116.7(3) yes
Ir1 N3 C27 124.9(4) yes
C23 N3 C27 118.4(4) yes
Ir1 N4 C28 117.5(3) yes
Ir1 N4 C32 124.9(3) yes
C28 N4 C32 117.5(5) yes
N1 C1 C2 120.6(7) yes
N1 C1 C6 113.4(5) yes
C2 C1 C6 125.9(6) yes
C1 C2 C3 120.5(7) yes
C2 C3 C4 118.6(7) yes
C3 C4 C5 119.2(8) yes
N1 C5 C4 122.6(6) yes
C1 C6 C7 115.0(6) yes
C1 C6 C11 122.8(5) yes
C7 C6 C11 122.0(6) yes
Ir1 C7 C6 114.1(4) yes
Ir1 C7 C8 128.9(4) yes
C6 C7 C8 117.1(5) yes
C7 C8 C9 120.2(5) yes
S1 C9 C8 119.6(5) yes
S1 C9 C10 118.3(6) yes
C8 C9 C10 122.1(6) yes
C9 C10 C11 118.2(7) yes
C6 C11 C10 120.1(6) yes
N2 C12 C13 120.2(4) yes
N2 C12 C17 113.9(4) yes
C13 C12 C17 125.9(4) yes
C12 C13 C14 120.5(4) yes
C13 C14 C15 118.6(5) yes
C14 C15 C16 119.6(5) yes
N2 C16 C15 122.9(4) yes
C12 C17 C18 115.1(4) yes
C12 C17 C22 123.1(5) yes
C18 C17 C22 121.8(5) yes
Ir1 C18 C17 114.8(3) yes
Ir1 C18 C19 128.1(4) yes
C17 C18 C19 117.1(4) yes
C18 C19 C20 119.9(5) yes
S2 C20 C19 119.7(4) yes
S2 C20 C21 117.5(4) yes
C19 C20 C21 122.8(5) yes
C20 C21 C22 117.8(5) yes
C17 C22 C21 120.7(5) yes
N3 C23 C24 121.2(4) yes
N3 C23 C28 115.2(4) yes
C24 C23 C28 123.5(5) yes
C23 C24 C25 120.8(5) yes
C24 C25 C26 116.8(4) yes
C24 C25 C33 120.2(5) yes
C26 C25 C33 123.0(4) yes
C25 C26 C27 120.4(5) yes
N3 C27 C26 122.4(6) yes
N4 C28 C23 114.0(5) yes
N4 C28 C29 121.1(4) yes
C23 C28 C29 124.8(4) yes
C28 C29 C30 121.3(4) yes
C29 C30 C31 117.1(5) yes
C29 C30 C37 121.1(4) yes
C31 C30 C37 121.9(4) yes
C30 C31 C32 119.7(5) yes
N4 C32 C31 123.4(4) yes
C25 C33 C34 110.4(5) yes
C25 C33 C35 108.7(4) yes
C25 C33 C36 109.3(4) yes
C34 C33 C35 109.3(4) yes
C34 C33 C36 109.1(5) yes
C35 C33 C36 110.0(5) yes
C30 C37 C38 110.1(5) yes
C30 C37 C39 107.8(5) yes
C30 C37 C40 111.6(5) yes
C38 C37 C39 109.4(5) yes
C38 C37 C40 109.1(5) yes
C39 C37 C40 108.8(5) yes
C1 C2 H2 119.768 no
C3 C2 H2 119.771 no
C2 C3 H3 120.700 no
C4 C3 H3 120.713 no
C3 C4 H4 120.410 no
C5 C4 H4 120.418 no
N1 C5 H5 118.717 no
C4 C5 H5 118.705 no
C7 C8 H8 119.891 no
C9 C8 H8 119.886 no
C9 C10 H10 120.892 no
C11 C10 H10 120.894 no
C6 C11 H11 119.930 no
C10 C11 H11 119.931 no
C12 C13 H13 119.765 no
C14 C13 H13 119.767 no
C13 C14 H14 120.721 no
C15 C14 H14 120.700 no
C14 C15 H15 120.233 no
C16 C15 H15 120.201 no
N2 C16 H16 118.557 no
C15 C16 H16 118.551 no
C18 C19 H19 120.071 no
C20 C19 H19 120.079 no
C20 C21 H21 121.113 no
C22 C21 H21 121.134 no
C17 C22 H22 119.668 no
C21 C22 H22 119.665 no
C23 C24 H24 119.593 no
C25 C24 H24 119.597 no
C25 C26 H26 119.774 no
C27 C26 H26 119.785 no
N3 C27 H27 118.820 no
C26 C27 H27 118.804 no
C28 C29 H29 119.354 no
C30 C29 H29 119.369 no
C30 C31 H31 120.155 no
C32 C31 H31 120.164 no
N4 C32 H32 118.302 no
C31 C32 H32 118.309 no
C33 C34 H34A 109.471 no
C33 C34 H34B 109.476 no
C33 C34 H34C 109.467 no
H34A C34 H34B 109.466 no
H34A C34 H34C 109.474 no
H34B C34 H34C 109.473 no
C33 C35 H35A 109.467 no
C33 C35 H35B 109.469 no
C33 C35 H35C 109.473 no
H35A C35 H35B 109.472 no
H35A C35 H35C 109.465 no
H35B C35 H35C 109.482 no
C33 C36 H36A 109.463 no
C33 C36 H36B 109.463 no
C33 C36 H36C 109.462 no
H36A C36 H36B 109.486 no
H36A C36 H36C 109.468 no
H36B C36 H36C 109.486 no
C37 C38 H38A 109.463 no
C37 C38 H38B 109.476 no
C37 C38 H38C 109.468 no
H38A C38 H38B 109.476 no
H38A C38 H38C 109.470 no
H38B C38 H38C 109.474 no
C37 C39 H39A 109.462 no
C37 C39 H39B 109.459 no
C37 C39 H39C 109.471 no
H39A C39 H39B 109.476 no
H39A C39 H39C 109.478 no
H39B C39 H39C 109.481 no
C37 C40 H40A 109.477 no
C37 C40 H40B 109.471 no
C37 C40 H40C 109.469 no
H40A C40 H40B 109.466 no
H40A C40 H40C 109.470 no
H40B C40 H40C 109.475 no

loop_
_geom_bond_atom_site_label_1
_geom_bond_atom_site_label_2
_geom_bond_distance
_geom_bond_publ_flag
Ir1 N1 2.055(4) yes
Ir1 N2 2.051(4) yes
Ir1 N3 2.133(3) yes
Ir1 N4 2.116(5) yes
Ir1 C7 2.021(6) yes
Ir1 C18 2.016(4) yes
S1 F1 1.589(5) yes
S1 F2 1.576(4) yes
S1 F3 1.568(5) yes
S1 F4 1.588(5) yes
S1 F5 1.596(6) yes
S1 C9 1.816(7) yes
S2 F6 1.589(4) yes
S2 F7 1.572(5) yes
S2 F8 1.573(4) yes
S2 F9 1.580(5) yes
S2 F10 1.590(5) yes
S2 C20 1.813(6) yes
P41 F41 1.582(4) yes
P41 F42 1.608(4) yes
P41 F43 1.589(5) yes
P41 F44 1.586(4) yes
P41 F45 1.612(4) yes
P41 F46 1.586(5) yes
N1 C1 1.352(8) yes
N1 C5 1.347(9) yes
N2 C12 1.378(5) yes
N2 C16 1.351(6) yes
N3 C23 1.361(7) yes
N3 C27 1.348(7) yes
N4 C28 1.373(6) yes
N4 C32 1.339(6) yes
C1 C2 1.379(9) yes
C1 C6 1.495(10) yes
C2 C3 1.382(13) yes
C3 C4 1.365(11) yes
C4 C5 1.377(9) yes
C6 C7 1.410(8) yes
C6 C11 1.394(10) yes
C7 C8 1.398(8) yes
C8 C9 1.399(9) yes
C9 C10 1.387(10) yes
C10 C11 1.388(12) yes
C12 C13 1.395(8) yes
C12 C17 1.470(7) yes
C13 C14 1.379(8) yes
C14 C15 1.384(7) yes
C15 C16 1.370(8) yes
C17 C18 1.412(7) yes
C17 C22 1.377(6) yes
C18 C19 1.406(7) yes
C19 C20 1.390(6) yes
C20 C21 1.374(8) yes
C21 C22 1.398(8) yes
C23 C24 1.392(6) yes
C23 C28 1.489(7) yes
C24 C25 1.403(7) yes
C25 C26 1.386(8) yes
C25 C33 1.536(6) yes
C26 C27 1.391(6) yes
C28 C29 1.392(8) yes
C29 C30 1.382(7) yes
C30 C31 1.392(7) yes
C30 C37 1.538(9) yes
C31 C32 1.391(9) yes
C33 C34 1.526(8) yes
C33 C35 1.546(9) yes
C33 C36 1.539(8) yes
C37 C38 1.532(8) yes
C37 C39 1.530(8) yes
C37 C40 1.524(7) yes
C2 H2 0.950 no
C3 H3 0.950 no
C4 H4 0.950 no
C5 H5 0.950 no
C8 H8 0.950 no
C10 H10 0.950 no
C11 H11 0.950 no
C13 H13 0.950 no
C14 H14 0.950 no
C15 H15 0.950 no
C16 H16 0.950 no
C19 H19 0.950 no
C21 H21 0.950 no
C22 H22 0.950 no
C24 H24 0.950 no
C26 H26 0.950 no
C27 H27 0.950 no
C29 H29 0.950 no
C31 H31 0.950 no
C32 H32 0.950 no
C34 H34A 0.980 no
C34 H34B 0.980 no
C34 H34C 0.980 no
C35 H35A 0.980 no
C35 H35B 0.980 no
C35 H35C 0.980 no
C36 H36A 0.980 no
C36 H36B 0.980 no
C36 H36C 0.980 no
C38 H38A 0.980 no
C38 H38B 0.980 no
C38 H38C 0.980 no
C39 H39A 0.980 no
C39 H39B 0.980 no
C39 H39C 0.980 no
C40 H40A 0.980 no
C40 H40B 0.980 no
C40 H40C 0.980 no

loop_
_geom_contact_atom_site_label_1
_geom_contact_atom_site_label_2
_geom_contact_distance
_geom_contact_publ_flag
_geom_contact_site_symmetry_2
F1 C8 2.808(7) no .
F2 C8 2.819(8) no .
F3 C10 2.774(9) no .
F4 C10 2.791(10) no .
F6 C19 2.805(6) no .
F6 C21 3.600(7) no .
F7 C19 2.790(7) no .
F8 C21 2.777(8) no .
F9 C21 2.752(7) no .
N1 C3 2.768(8) no .
N1 C19 3.224(5) no .
N2 C8 3.228(7) no .
N2 C14 2.788(7) no .
N3 C5 3.479(7) no .
N3 C16 3.198(7) no .
N3 C25 2.816(5) no .
N4 C5 3.183(7) no .
N4 C30 2.818(8) no .
C1 C4 2.734(11) no .
C1 C18 3.536(7) no .
C1 C19 3.537(7) no .
C2 C5 2.697(10) no .
C2 C11 3.061(12) no .
C6 C9 2.744(10) no .
C6 C18 3.409(7) no .
C7 C10 2.840(10) no .
C7 C12 3.594(7) no .
C7 C17 3.510(6) no .
C7 C19 3.583(7) no .
C7 C27 3.395(7) no .
C8 C11 2.787(9) no .
C12 C15 2.749(7) no .
C13 C16 2.720(7) no .
C13 C22 3.039(8) no .
C17 C20 2.741(7) no .
C18 C21 2.835(7) no .
C18 C32 3.250(9) no .
C19 C22 2.779(8) no .
C23 C26 2.740(7) no .
C24 C27 2.723(8) no .
C24 C29 3.056(7) no .
C24 C35 3.104(6) no .
C24 C36 3.018(7) no .
C26 C34 2.839(7) no .
C26 C35 3.552(8) no .
C28 C31 2.738(7) no .
C29 C32 2.709(7) no .
C29 C38 3.019(10) no .
C29 C39 3.091(9) no .
C31 C39 3.513(9) no .
C31 C40 2.848(10) no .
F1 C31 3.555(6) no 1_455
F2 F41 2.693(5) no .
F2 C3 3.558(7) no 4_555
F3 F7 3.173(7) no 1_455
F3 F9 3.049(5) no 4_454
F3 F10 3.401(7) no 4_454
F4 F8 3.105(8) no 1_455
F4 C2 3.489(7) no 4_555
F5 F8 3.363(8) no 1_455
F6 C30 3.421(6) no 4_555
F6 C31 3.505(7) no 4_555
F6 C38 3.505(8) no 4_555
F7 F3 3.173(7) no 1_655
F8 F4 3.105(8) no 1_655
F8 F5 3.363(8) no 1_655
F8 C35 3.577(7) no 1_656
F9 F3 3.049(5) no 4_655
F10 F3 3.401(7) no 4_655
F10 C40 3.417(8) no 4_555
F41 F2 2.693(5) no .
F41 C3 3.422(8) no 4_555
F41 C15 3.382(6) no 3_556
F42 C13 3.100(8) no .
F42 C14 3.075(7) no .
F42 C15 3.218(6) no 3_556
F42 C16 3.337(6) no 3_556
F42 C40 3.175(7) no 3_656
F43 C3 3.533(8) no 4_555
F43 C13 3.411(7) no .
F43 C38 3.410(6) no 1_556
F44 C34 3.513(7) no 3_556
F44 C36 3.380(8) no 3_556
F44 C39 3.405(6) no 1_556
F44 C40 3.450(8) no 3_656
F45 C24 3.460(7) no 1_556
F45 C29 3.475(6) no 1_556
F45 C38 3.586(7) no 1_556
F46 C15 3.507(6) no 3_556
F46 C16 3.339(6) no 3_556
F46 C25 3.580(6) no 3_556
F46 C36 3.312(8) no 1_556
F46 C36 3.553(6) no 3_556
C2 F4 3.489(7) no 4_554
C3 F2 3.558(7) no 4_554
C3 F41 3.422(8) no 4_554
C3 F43 3.533(8) no 4_554
C4 C21 3.567(11) no 4_554
C13 F42 3.100(8) no .
C13 F43 3.411(7) no .
C14 F42 3.075(7) no .
C15 F41 3.382(6) no 3_556
C15 F42 3.218(6) no 3_556
C15 F46 3.507(6) no 3_556
C16 F42 3.337(6) no 3_556
C16 F46 3.339(6) no 3_556
C21 C4 3.567(11) no 4_555
C24 F45 3.460(7) no 1_554
C25 F46 3.580(6) no 3_556
C29 F45 3.475(6) no 1_554
C30 F6 3.421(6) no 4_554
C31 F1 3.555(6) no 1_655
C31 F6 3.505(7) no 4_554
C34 F44 3.513(7) no 3_556
C35 F8 3.577(7) no 1_454
C36 F44 3.380(8) no 3_556
C36 F46 3.312(8) no 1_554
C36 F46 3.553(6) no 3_556
C38 F6 3.505(8) no 4_554
C38 F43 3.410(6) no 1_554
C38 F45 3.586(7) no 1_554
C39 F44 3.405(6) no 1_554
C40 F10 3.417(8) no 4_554
C40 F42 3.175(7) no 3_656
C40 F44 3.450(8) no 3_656
Ir1 H5 3.1061 no .
Ir1 H8 3.2290 no .
Ir1 H16 3.1247 no .
Ir1 H19 3.2183 no .
Ir1 H27 3.1646 no .
Ir1 H32 3.1338 no .
S1 H8 2.8717 no .
S1 H10 2.8475 no .
S2 H19 2.8644 no .
S2 H21 2.8164 no .
F1 H8 2.5696 no .
F2 H8 2.5285 no .
F3 H10 2.5378 no .
F4 H10 2.5048 no .
F6 H19 2.5465 no .
F7 H19 2.5208 no .
F8 H21 2.5141 no .
F9 H21 2.4776 no .
N1 H2 3.2237 no .
N1 H4 3.2393 no .
N1 H19 2.7362 no .
N2 H8 2.7582 no .
N2 H13 3.2587 no .
N2 H15 3.2387 no .
N3 H5 3.3534 no .
N3 H16 2.6277 no .
N3 H24 3.2472 no .
N3 H26 3.2457 no .
N4 H5 2.6125 no .
N4 H29 3.2561 no .
N4 H31 3.2474 no .
C1 H3 3.2565 no .
C1 H5 3.1749 no .
C1 H11 2.7178 no .
C1 H19 2.9773 no .
C2 H4 3.2273 no .
C2 H11 2.7856 no .
C3 H5 3.2159 no .
C4 H2 3.2210 no .
C5 H3 3.2298 no .
C5 H19 3.2765 no .
C6 H2 2.7591 no .
C6 H8 3.2614 no .
C6 H10 3.2734 no .
C6 H19 3.4765 no .
C6 H27 3.4593 no .
C7 H11 3.3030 no .
C7 H27 2.8605 no .
C8 H10 3.2942 no .
C8 H27 3.1891 no .
C9 H11 3.2440 no .
C10 H8 3.2861 no .
C11 H2 2.7961 no .
C12 H8 3.1866 no .
C12 H14 3.2700 no .
C12 H16 3.1997 no .
C12 H22 2.6808 no .
C13 H15 3.2388 no .
C13 H22 2.7454 no .
C14 H16 3.2316 no .
C15 H13 3.2370 no .
C16 H8 3.1111 no .
C16 H14 3.2428 no .
C17 H13 2.7537 no .
C17 H19 3.2707 no .
C17 H21 3.2726 no .
C17 H32 3.2123 no .
C18 H22 3.2897 no .
C18 H32 2.6985 no .
C19 H21 3.2834 no .
C19 H32 3.0186 no .
C20 H22 3.2337 no .
C21 H19 3.2745 no .
C22 H13 2.7805 no .
C23 H5 3.3469 no .
C23 H16 3.0453 no .
C23 H27 3.1836 no .
C23 H29 2.7379 no .
C24 H26 3.2420 no .
C24 H29 2.7728 no .
C24 H35A 3.3541 no .
C24 H35C 2.8262 no .
C24 H36B 3.1422 no .
C24 H36C 2.7973 no .
C25 H27 3.2581 no .
C25 H34A 2.7232 no .
C25 H34B 2.6805 no .
C25 H34C 3.3595 no .
C25 H35A 2.6717 no .
C25 H35B 3.3543 no .
C25 H35C 2.7027 no .
C25 H36A 3.3526 no .
C25 H36B 2.6323 no .
C25 H36C 2.7562 no .
C26 H24 3.2385 no .
C26 H34A 2.7327 no .
C26 H34B 2.7337 no .
C26 H35A 3.4215 no .
C26 H36B 3.5516 no .
C27 H16 2.9993 no .
C28 H5 2.9274 no .
C28 H16 3.5969 no .
C28 H24 2.7157 no .
C28 H32 3.1762 no .
C29 H24 2.7661 no .
C29 H31 3.2327 no .
C29 H38B 3.1737 no .
C29 H38C 2.7773 no .
C29 H39B 2.8712 no .
C29 H39C 3.2596 no .
C30 H32 3.2541 no .
C30 H38A 3.3609 no .
C30 H38B 2.6662 no .
C30 H38C 2.7388 no .
C30 H39A 3.3308 no .
C30 H39B 2.7234 no .
C30 H39C 2.5958 no .
C30 H40A 2.6861 no .
C30 H40B 3.3724 no .
C30 H40C 2.7628 no .
C31 H29 3.2296 no .
C31 H38B 3.5980 no .
C31 H39C 3.3353 no .
C31 H40A 2.7222 no .
C31 H40C 2.7722 no .
C32 H5 3.0829 no .
C33 H24 2.6926 no .
C33 H26 2.7335 no .
C34 H26 2.4631 no .
C34 H35A 2.7128 no .
C34 H35B 2.6732 no .
C34 H35C 3.3525 no .
C34 H36A 2.6167 no .
C34 H36B 2.7519 no .
C34 H36C 3.3403 no .
C35 H24 2.9829 no .
C35 H34A 2.6633 no .
C35 H34B 3.3561 no .
C35 H34C 2.7133 no .
C35 H36A 2.7813 no .
C35 H36B 3.3690 no .
C35 H36C 2.6476 no .
C36 H24 2.8308 no .
C36 H34A 3.3475 no .
C36 H34B 2.7017 no .
C36 H34C 2.6566 no .
C36 H35A 3.3725 no .
C36 H35B 2.7321 no .
C36 H35C 2.6962 no .
C37 H29 2.6865 no .
C37 H31 2.7253 no .
C38 H29 2.8133 no .
C38 H39A 2.7508 no .
C38 H39B 2.6217 no .
C38 H39C 3.3434 no .
C38 H40A 2.7280 no .
C38 H40B 2.6211 no .
C38 H40C 3.3371 no .
C39 H29 2.9870 no .
C39 H38A 2.7348 no .
C39 H38B 3.3452 no .
C39 H38C 2.6366 no .
C39 H40A 3.3327 no .
C39 H40B 2.7160 no .
C39 H40C 2.6186 no .
C40 H31 2.4713 no .
C40 H38A 2.6194 no .
C40 H38B 2.7337 no .
C40 H38C 3.3352 no .
C40 H39A 2.5987 no .
C40 H39B 3.3285 no .
C40 H39C 2.7413 no .
H2 H3 2.3383 no .
H2 H11 2.2501 no .
H3 H4 2.3311 no .
H4 H5 2.3141 no .
H5 H32 3.4347 no .
H8 H16 3.3717 no .
H8 H27 3.3485 no .
H10 H11 2.3498 no .
H13 H14 2.3362 no .
H13 H22 2.2154 no .
H14 H15 2.3477 no .
H15 H16 2.3024 no .
H16 H27 3.3034 no .
H19 H32 3.2682 no .
H21 H22 2.3598 no .
H24 H29 2.2153 no .
H24 H35A 3.4198 no .
H24 H35C 2.4521 no .
H24 H36B 3.1144 no .
H24 H36C 2.3196 no .
H26 H27 2.3204 no .
H26 H34A 2.1939 no .
H26 H34B 2.2634 no .
H26 H34C 3.4263 no .
H26 H35A 3.5457 no .
H29 H38B 3.1191 no .
H29 H38C 2.2833 no .
H29 H39B 2.4999 no .
H29 H39C 3.3469 no .
H31 H32 2.3188 no .
H31 H39C 3.4863 no .
H31 H40A 2.2436 no .
H31 H40B 3.4364 no .
H31 H40C 2.2373 no .
H34A H35A 2.5015 no .
H34A H35B 2.9056 no .
H34A H35C 3.5713 no .
H34A H36A 3.5186 no .
H34B H35A 3.5904 no .
H34B H35B 3.5844 no .
H34B H36A 2.8956 no .
H34B H36B 2.5949 no .
H34C H35A 3.0384 no .
H34C H35B 2.5126 no .
H34C H35C 3.5899 no .
H34C H36A 2.4012 no .
H34C H36B 3.0300 no .
H34C H36C 3.5182 no .
H35A H36C 3.5481 no .
H35B H36A 2.6287 no .
H35B H36C 2.9234 no .
H35C H36A 3.0686 no .
H35C H36B 3.5560 no .
H35C H36C 2.4467 no .
H38A H39A 2.6258 no .
H38A H39B 2.9457 no .
H38A H40A 2.9524 no .
H38A H40B 2.3719 no .
H38A H40C 3.5012 no .
H38B H39B 3.5067 no .
H38B H40A 2.6096 no .
H38B H40B 2.9638 no .
H38C H39A 2.9916 no .
H38C H39B 2.3815 no .
H38C H39C 3.5080 no .
H38C H40B 3.4987 no .
H39A H40A 3.5298 no .
H39A H40B 2.4679 no .
H39A H40C 2.7679 no .
H39B H40B 3.5567 no .
H39B H40C 3.5510 no .
H39C H40A 3.5919 no .
H39C H40B 3.1226 no .
H39C H40C 2.5162 no .
P41 H3 3.4163 no 4_555
P41 H13 3.5392 no .
P41 H15 3.2564 no 3_556
P41 H36B 3.2824 no 3_556
P41 H36C 3.5771 no 1_556
P41 H38C 3.3928 no 1_556
P41 H40B 3.4897 no 3_656
F1 H14 2.9799 no 3_556
F1 H31 2.6359 no 1_455
F1 H40A 3.1762 no 1_455
F1 H40C 3.2190 no 1_455
F2 H3 3.2319 no 4_555
F2 H15 3.1981 no 3_556
F2 H35B 3.3687 no 1_556
F2 H35C 3.5638 no 1_556
F3 H31 3.4562 no 1_455
F4 H2 3.5666 no 4_555
F4 H35A 3.5470 no 1_556
F4 H35B 3.5317 no 1_556
F5 H31 3.5692 no 1_455
F5 H32 3.4414 no 1_455
F5 H35B 2.8055 no 1_556
F6 H4 3.4507 no 4_555
F6 H5 3.0092 no 4_555
F6 H38B 2.6142 no 4_555
F6 H40A 3.4288 no 4_555
F7 H38B 3.2426 no 4_555
F8 H35A 2.8361 no 1_656
F8 H35B 3.4399 no 1_656
F9 H4 3.4028 no 4_555
F9 H5 3.3620 no 4_555
F10 H27 3.4241 no 4_655
F10 H31 3.3468 no 4_555
F10 H38B 3.2961 no 4_555
F10 H40A 2.4530 no 4_555
F41 H2 3.4282 no 4_555
F41 H3 2.6144 no 4_555
F41 H13 3.5697 no .
F41 H15 2.4607 no 3_556
F41 H35C 3.1965 no 1_556
F42 H13 2.7008 no .
F42 H14 2.6665 no .
F42 H15 2.6284 no 3_556
F42 H16 2.8392 no 3_556
F42 H39A 3.5915 no 3_656
F42 H40B 2.6866 no 3_656
F42 H40C 2.7746 no 3_656
F43 H3 2.6871 no 4_555
F43 H13 2.6962 no .
F43 H22 2.9941 no .
F43 H38A 3.2999 no 1_556
F43 H38C 2.6611 no 1_556
F43 H39A 2.9033 no 3_656
F43 H39C 3.5555 no 3_656
F44 H29 3.5958 no 1_556
F44 H34B 2.6607 no 3_556
F44 H36B 2.5078 no 3_556
F44 H38C 3.1346 no 1_556
F44 H39A 3.5034 no 1_556
F44 H39A 2.8383 no 3_656
F44 H39B 2.5316 no 1_556
F44 H40B 2.5790 no 3_656
F45 H2 2.9838 no 4_555
F45 H3 3.2295 no 4_555
F45 H24 2.5254 no 1_556
F45 H29 2.5317 no 1_556
F45 H35C 2.8376 no 1_556
F45 H36B 2.9208 no 3_556
F45 H36C 2.9608 no 1_556
F45 H38C 2.6092 no 1_556
F45 H39B 3.2992 no 1_556
F46 H15 2.9876 no 3_556
F46 H16 2.6259 no 3_556
F46 H35C 3.5246 no 1_556
F46 H36A 3.3379 no 1_556
F46 H36B 2.6784 no 3_556
F46 H36C 2.4734 no 1_556
C2 H35C 3.3972 no 4_555
C10 H35A 3.4696 no 4_555
C11 H35A 3.0024 no 4_555
C13 H40C 3.4796 no 3_656
C14 H15 3.3395 no 3_556
C14 H40C 3.3616 no 3_656
C15 H14 3.4223 no 3_556
C17 H4 3.0935 no 4_555
C18 H4 3.0866 no 4_555
C19 H4 2.9137 no 4_555
C20 H4 2.7777 no 4_555
C21 H4 2.8189 no 4_555
C21 H34A 3.1888 no 1_656
C21 H34C 3.2078 no 1_656
C22 H3 3.5168 no 4_555
C22 H4 2.9609 no 4_555
C22 H34C 3.2839 no 1_656
C24 H11 3.1733 no 4_554
C25 H11 3.2726 no 4_554
C26 H10 3.2682 no 4_554
C26 H40B 3.3069 no 1_455
C27 H10 3.4359 no 4_554
C29 H36A 3.5060 no 3_555
C34 H21 2.9040 no 1_454
C34 H22 3.5380 no 1_454
C34 H38A 3.2007 no 1_455
C34 H39B 3.2727 no 3_555
C34 H39C 3.5352 no 3_555
C35 H2 3.2847 no 4_554
C35 H11 2.9821 no 4_554
C36 H24 3.5360 no 3_555
C36 H36B 3.5450 no 3_555
C36 H36C 3.2259 no 3_555
C36 H39B 3.3779 no 3_555
C38 H34B 3.4826 no 1_655
C39 H34B 3.3037 no 3_555
C39 H34C 3.2935 no 3_555
C39 H39A 3.5283 no 3_655
C40 H14 3.5869 no 3_656
C40 H26 3.4627 no 1_655
H2 F4 3.5666 no 4_554
H2 F41 3.4282 no 4_554
H2 F45 2.9838 no 4_554
H2 C35 3.2847 no 4_555
H2 H24 3.4617 no 4_555
H2 H35A 3.2067 no 4_555
H2 H35C 2.5269 no 4_555
H3 P41 3.4163 no 4_554
H3 F2 3.2319 no 4_554
H3 F41 2.6144 no 4_554
H3 F43 2.6871 no 4_554
H3 F45 3.2295 no 4_554
H3 C22 3.5168 no 4_554
H3 H22 3.4770 no 4_554
H4 F6 3.4507 no 4_554
H4 F9 3.4028 no 4_554
H4 C17 3.0935 no 4_554
H4 C18 3.0866 no 4_554
H4 C19 2.9137 no 4_554
H4 C20 2.7777 no 4_554
H4 C21 2.8189 no 4_554
H4 C22 2.9609 no 4_554
H4 H19 3.4455 no 4_554
H4 H21 3.3182 no 4_554
H4 H22 3.5126 no 4_554
H5 F6 3.0092 no 4_554
H5 F9 3.3620 no 4_554
H8 H14 3.5256 no 3_556
H10 C26 3.2682 no 4_555
H10 C27 3.4359 no 4_555
H10 H26 3.3839 no 4_555
H10 H35A 3.2945 no 4_555
H11 C24 3.1733 no 4_555
H11 C25 3.2726 no 4_555
H11 C35 2.9821 no 4_555
H11 H24 3.3322 no 4_555
H11 H35A 2.3956 no 4_555
H11 H35C 2.7661 no 4_555
H13 P41 3.5392 no .
H13 F41 3.5697 no .
H13 F42 2.7008 no .
H13 F43 2.6962 no .
H13 H39A 3.5730 no 3_656
H13 H39C 2.9712 no 3_656
H13 H40C 2.9296 no 3_656
H14 F1 2.9799 no 3_556
H14 F42 2.6665 no .
H14 C15 3.4223 no 3_556
H14 C40 3.5869 no 3_656
H14 H8 3.5256 no 3_556
H14 H15 3.2438 no 3_556
H14 H40C 2.6978 no 3_656
H15 P41 3.2564 no 3_556
H15 F2 3.1981 no 3_556
H15 F41 2.4607 no 3_556
H15 F42 2.6284 no 3_556
H15 F46 2.9876 no 3_556
H15 C14 3.3395 no 3_556
H15 H14 3.2438 no 3_556
H16 F42 2.8392 no 3_556
H16 F46 2.6259 no 3_556
H19 H4 3.4455 no 4_555
H21 C34 2.9040 no 1_656
H21 H4 3.3182 no 4_555
H21 H34A 2.3044 no 1_656
H21 H34B 3.5765 no 1_656
H21 H34C 2.6498 no 1_656
H21 H35A 3.3712 no 1_656
H21 H35B 3.4758 no 1_656
H22 F43 2.9941 no .
H22 C34 3.5380 no 1_656
H22 H3 3.4770 no 4_555
H22 H4 3.5126 no 4_555
H22 H34A 3.5160 no 1_656
H22 H34C 2.7897 no 1_656
H22 H39C 3.1517 no 3_656
H24 F45 2.5254 no 1_554
H24 C36 3.5360 no 3_555
H24 H2 3.4617 no 4_554
H24 H11 3.3322 no 4_554
H24 H36A 3.5320 no 3_555
H24 H36B 3.0890 no 3_555
H24 H36C 3.4206 no 3_555
H26 C40 3.4627 no 1_455
H26 H10 3.3839 no 4_554
H26 H38A 3.2955 no 1_455
H26 H40A 3.2548 no 1_455
H26 H40B 2.7956 no 1_455
H27 F10 3.4241 no 4_454
H27 H40A 3.4055 no 1_455
H29 F44 3.5958 no 1_554
H29 F45 2.5317 no 1_554
H29 H36A 3.2333 no 3_555
H29 H36B 3.1738 no 3_555
H31 F1 2.6359 no 1_655
H31 F3 3.4562 no 1_655
H31 F5 3.5692 no 1_655
H31 F10 3.3468 no 4_554
H32 F5 3.4414 no 1_655
H34A C21 3.1888 no 1_454
H34A H21 2.3044 no 1_454
H34A H22 3.5160 no 1_454
H34A H38A 3.1401 no 1_455
H34B F44 2.6607 no 3_556
H34B C38 3.4826 no 1_455
H34B C39 3.3037 no 3_555
H34B H21 3.5765 no 1_454
H34B H38A 2.5268 no 1_455
H34B H39A 3.3317 no 3_555
H34B H39B 2.7335 no 3_555
H34B H39C 3.3334 no 3_555
H34B H40B 3.0196 no 1_455
H34C C21 3.2078 no 1_454
H34C C22 3.2839 no 1_454
H34C C39 3.2935 no 3_555
H34C H21 2.6498 no 1_454
H34C H22 2.7897 no 1_454
H34C H38A 3.4979 no 1_455
H34C H39A 3.5365 no 3_555
H34C H39B 2.9968 no 3_555
H34C H39C 2.8530 no 3_555
H35A F4 3.5470 no 1_554
H35A F8 2.8361 no 1_454
H35A C10 3.4696 no 4_554
H35A C11 3.0024 no 4_554
H35A H2 3.2067 no 4_554
H35A H10 3.2945 no 4_554
H35A H11 2.3956 no 4_554
H35A H21 3.3712 no 1_454
H35B F2 3.3687 no 1_554
H35B F4 3.5317 no 1_554
H35B F5 2.8055 no 1_554
H35B F8 3.4399 no 1_454
H35B H21 3.4758 no 1_454
H35C F2 3.5638 no 1_554
H35C F41 3.1965 no 1_554
H35C F45 2.8376 no 1_554
H35C F46 3.5246 no 1_554
H35C C2 3.3972 no 4_554
H35C H2 2.5269 no 4_554
H35C H11 2.7661 no 4_554
H36A F46 3.3379 no 1_554
H36A C29 3.5060 no 3_555
H36A H24 3.5320 no 3_555
H36A H29 3.2333 no 3_555
H36A H39B 3.0141 no 3_555
H36A H39C 3.3878 no 3_555
H36B P41 3.2824 no 3_556
H36B F44 2.5078 no 3_556
H36B F45 2.9208 no 3_556
H36B F46 2.6784 no 3_556
H36B C36 3.5450 no 3_555
H36B H24 3.0890 no 3_555
H36B H29 3.1738 no 3_555
H36B H36B 3.5003 no 3_555
H36B H36C 2.7442 no 3_555
H36B H39B 2.9542 no 3_555
H36C P41 3.5771 no 1_554
H36C F45 2.9608 no 1_554
H36C F46 2.4734 no 1_554
H36C C36 3.2259 no 3_555
H36C H24 3.4206 no 3_555
H36C H36B 2.7442 no 3_555
H36C H36C 2.8163 no 3_555
H38A F43 3.2999 no 1_554
H38A C34 3.2007 no 1_655
H38A H26 3.2955 no 1_655
H38A H34A 3.1401 no 1_655
H38A H34B 2.5268 no 1_655
H38A H34C 3.4979 no 1_655
H38A H39A 3.1339 no 3_655
H38B F6 2.6142 no 4_554
H38B F7 3.2426 no 4_554
H38B F10 3.2961 no 4_554
H38C P41 3.3928 no 1_554
H38C F43 2.6611 no 1_554
H38C F44 3.1346 no 1_554
H38C F45 2.6092 no 1_554
H39A F42 3.5915 no 3_656
H39A F43 2.9033 no 3_656
H39A F44 3.5034 no 1_554
H39A F44 2.8383 no 3_656
H39A C39 3.5283 no 3_655
H39A H13 3.5730 no 3_656
H39A H34B 3.3317 no 3_555
H39A H34C 3.5365 no 3_555
H39A H38A 3.1339 no 3_655
H39A H39A 2.8765 no 3_655
H39A H39B 3.3441 no 3_655
H39B F44 2.5316 no 1_554
H39B F45 3.2992 no 1_554
H39B C34 3.2727 no 3_555
H39B C36 3.3779 no 3_555
H39B H34B 2.7335 no 3_555
H39B H34C 2.9968 no 3_555
H39B H36A 3.0141 no 3_555
H39B H36B 2.9542 no 3_555
H39B H39A 3.3441 no 3_655
H39C F43 3.5555 no 3_656
H39C C34 3.5352 no 3_555
H39C H13 2.9712 no 3_656
H39C H22 3.1517 no 3_656
H39C H34B 3.3334 no 3_555
H39C H34C 2.8530 no 3_555
H39C H36A 3.3878 no 3_555
H40A F1 3.1762 no 1_655
H40A F6 3.4288 no 4_554
H40A F10 2.4530 no 4_554
H40A H26 3.2548 no 1_655
H40A H27 3.4055 no 1_655
H40B P41 3.4897 no 3_656
H40B F42 2.6866 no 3_656
H40B F44 2.5790 no 3_656
H40B C26 3.3069 no 1_655
H40B H26 2.7956 no 1_655
H40B H34B 3.0196 no 1_655
H40C F1 3.2190 no 1_655
H40C F42 2.7746 no 3_656
H40C C13 3.4796 no 3_656
H40C C14 3.3616 no 3_656
H40C H13 2.9296 no 3_656
H40C H14 2.6978 no 3_656

loop_
_geom_torsion_atom_site_label_1
_geom_torsion_atom_site_label_2
_geom_torsion_atom_site_label_3
_geom_torsion_atom_site_label_4
_geom_torsion
_geom_torsion_publ_flag
N1 Ir1 N3 C23 97.4(3) no
N1 Ir1 N3 C27 -85.7(3) no
N3 Ir1 N1 C1 109.1(2) no
N3 Ir1 N1 C5 -69.3(3) no
N1 Ir1 N4 C28 -89.5(3) no
N1 Ir1 N4 C32 87.6(3) no
N4 Ir1 N1 C1 -174.5(2) no
N4 Ir1 N1 C5 7.1(3) no
N1 Ir1 C7 C6 -8.7(2) no
N1 Ir1 C7 C8 171.6(3) no
C7 Ir1 N1 C1 8.4(2) no
C7 Ir1 N1 C5 -170.1(3) no
N1 Ir1 C18 C17 174.3(4) no
N1 Ir1 C18 C19 -8.5(5) no
C18 Ir1 N1 C1 -77.4(3) no
C18 Ir1 N1 C5 104.2(3) no
N2 Ir1 N3 C23 -86.8(3) no
N2 Ir1 N3 C27 90.1(3) no
N3 Ir1 N2 C12 175.8(3) no
N3 Ir1 N2 C16 -5.0(4) no
N2 Ir1 N4 C28 94.0(3) no
N2 Ir1 N4 C32 -88.9(3) no
N4 Ir1 N2 C12 99.3(3) no
N4 Ir1 N2 C16 -81.4(4) no
N2 Ir1 C7 C6 167.5(2) no
N2 Ir1 C7 C8 -12.2(3) no
C7 Ir1 N2 C12 -83.2(3) no
C7 Ir1 N2 C16 96.0(4) no
N2 Ir1 C18 C17 -0.9(4) no
N2 Ir1 C18 C19 176.2(5) no
C18 Ir1 N2 C12 2.7(3) no
C18 Ir1 N2 C16 -178.1(4) no
N3 Ir1 N4 C28 -0.8(3) no
N3 Ir1 N4 C32 176.3(3) no
N4 Ir1 N3 C23 2.3(3) no
N4 Ir1 N3 C27 179.2(4) no
N3 Ir1 C7 C6 -96.8(2) no
N3 Ir1 C7 C8 83.5(3) no
C7 Ir1 N3 C23 177.5(3) no
C7 Ir1 N3 C27 -5.6(4) no
N4 Ir1 C18 C17 -90.1(4) no
N4 Ir1 C18 C19 87.1(5) no
C18 Ir1 N4 C28 174.5(3) no
C18 Ir1 N4 C32 -8.4(3) no
C7 Ir1 C18 C17 94.4(4) no
C7 Ir1 C18 C19 -88.4(5) no
C18 Ir1 C7 C6 87.3(3) no
C18 Ir1 C7 C8 -92.4(3) no
F1 S1 C9 C8 -44.4(3) no
F1 S1 C9 C10 134.4(3) no
F2 S1 C9 C8 45.3(3) no
F2 S1 C9 C10 -135.9(3) no
F3 S1 C9 C8 -134.1(3) no
F3 S1 C9 C10 44.7(3) no
F4 S1 C9 C8 135.4(3) no
F4 S1 C9 C10 -45.8(3) no
F6 S2 C20 C19 45.5(5) no
F6 S2 C20 C21 -133.2(5) no
F7 S2 C20 C19 -44.2(5) no
F7 S2 C20 C21 137.0(4) no
F8 S2 C20 C19 -134.4(5) no
F8 S2 C20 C21 46.9(5) no
F9 S2 C20 C19 134.7(5) no
F9 S2 C20 C21 -44.0(5) no
Ir1 N1 C1 C2 177.6(3) no
Ir1 N1 C1 C6 -6.2(5) no
Ir1 N1 C5 C4 179.9(3) no
C1 N1 C5 C4 1.5(6) no
C5 N1 C1 C2 -3.9(6) no
C5 N1 C1 C6 172.3(3) no
Ir1 N2 C12 C13 178.0(3) no
Ir1 N2 C12 C17 -3.8(6) no
Ir1 N2 C16 C15 -179.2(3) no
C12 N2 C16 C15 0.0(8) no
C16 N2 C12 C13 -1.3(8) no
C16 N2 C12 C17 176.9(5) no
Ir1 N3 C23 C24 176.1(3) no
Ir1 N3 C23 C28 -3.4(5) no
Ir1 N3 C27 C26 -175.1(3) no
C23 N3 C27 C26 1.8(8) no
C27 N3 C23 C24 -1.0(7) no
C27 N3 C23 C28 179.5(4) no
Ir1 N4 C28 C23 -0.7(5) no
Ir1 N4 C28 C29 177.3(3) no
Ir1 N4 C32 C31 -176.1(3) no
C28 N4 C32 C31 1.1(7) no
C32 N4 C28 C23 -178.0(4) no
C32 N4 C28 C29 -0.1(7) no
N1 C1 C2 C3 3.7(8) no
N1 C1 C6 C7 -1.2(6) no
N1 C1 C6 C11 -177.6(4) no
C2 C1 C6 C7 174.7(5) no
C2 C1 C6 C11 -1.7(8) no
C6 C1 C2 C3 -172.0(4) no
C1 C2 C3 C4 -1.0(9) no
C2 C3 C4 C5 -1.3(9) no
C3 C4 C5 N1 1.1(8) no
C1 C6 C7 Ir1 8.1(5) no
C1 C6 C7 C8 -172.2(3) no
C1 C6 C11 C10 171.3(4) no
C7 C6 C11 C10 -4.9(7) no
C11 C6 C7 Ir1 -175.5(4) no
C11 C6 C7 C8 4.3(6) no
Ir1 C7 C8 C9 179.6(2) no
C6 C7 C8 C9 -0.1(6) no
C7 C8 C9 S1 175.2(3) no
C7 C8 C9 C10 -3.6(6) no
S1 C9 C10 C11 -175.8(3) no
C8 C9 C10 C11 3.0(7) no
C9 C10 C11 C6 1.2(8) no
N2 C12 C13 C14 1.4(9) no
N2 C12 C17 C18 3.0(7) no
N2 C12 C17 C22 -176.3(5) no
C13 C12 C17 C18 -178.9(5) no
C13 C12 C17 C22 1.8(9) no
C17 C12 C13 C14 -176.5(5) no
C12 C13 C14 C15 -0.3(10) no
C13 C14 C15 C16 -0.9(10) no
C14 C15 C16 N2 1.1(10) no
C12 C17 C18 Ir1 -0.8(7) no
C12 C17 C18 C19 -178.3(5) no
C12 C17 C22 C21 177.7(5) no
C18 C17 C22 C21 -1.5(10) no
C22 C17 C18 Ir1 178.5(5) no
C22 C17 C18 C19 1.0(9) no
Ir1 C18 C19 C20 -176.9(4) no
C17 C18 C19 C20 0.2(8) no
C18 C19 C20 S2 -179.6(5) no
C18 C19 C20 C21 -1.0(9) no
S2 C20 C21 C22 179.1(4) no
C19 C20 C21 C22 0.5(10) no
C20 C21 C22 C17 0.8(10) no
N3 C23 C24 C25 -0.6(7) no
N3 C23 C28 N4 2.6(6) no
N3 C23 C28 C29 -175.2(4) no
C24 C23 C28 N4 -176.8(4) no
C24 C23 C28 C29 5.3(8) no
C28 C23 C24 C25 178.8(4) no
C23 C24 C25 C26 1.4(7) no
C23 C24 C25 C33 -179.5(4) no
C24 C25 C26 C27 -0.7(7) no
C24 C25 C33 C34 174.6(4) no
C24 C25 C33 C35 -65.4(6) no
C24 C25 C33 C36 54.6(6) no
C26 C25 C33 C34 -6.4(7) no
C26 C25 C33 C35 113.6(5) no
C26 C25 C33 C36 -126.4(5) no
C33 C25 C26 C27 -179.7(4) no
C25 C26 C27 N3 -1.0(8) no
N4 C28 C29 C30 -0.8(7) no
C23 C28 C29 C30 176.9(4) no
C28 C29 C30 C31 0.7(7) no
C28 C29 C30 C37 179.6(4) no
C29 C30 C31 C32 0.3(8) no
C29 C30 C37 C38 52.7(6) no
C29 C30 C37 C39 -66.7(6) no
C29 C30 C37 C40 173.9(4) no
C31 C30 C37 C38 -128.5(5) no
C31 C30 C37 C39 112.2(5) no
C31 C30 C37 C40 -7.2(7) no
C37 C30 C31 C32 -178.6(4) no
C30 C31 C32 N4 -1.2(9) no
